data_8104978
loop_
_publ_author_name
'Liu, Si-Jie'
'Fan, Yuan'
'Shang, Ruofeng'

_publ_section_title
;
 Crystal structure of
 14-O-[(4-(4-hydroxypiperidine-1-yl)-6-methylpyrimidine-2-yl)thioacetyl]-mutilin
 monohydrate, C32H49N3O6S
;
_journal_issue 1
_journal_name_full 'Zeitschrift f\"ur Kristallographie - New Crystal Structures'
_journal_page_first 125
_journal_page_last 127
_journal_paper_doi 10.1515/ncrs-2021-0403
_journal_volume 237
_journal_year 2022
_chemical_absolute_configuration ad
_chemical_formula_moiety 'C32 H47 N3 O5 S, H2 O'
_chemical_formula_sum 'C32 H49 N3 O6 S'
_chemical_formula_weight 603.80
_space_group_crystal_system orthorhombic
_space_group_IT_number 19
_space_group_name_Hall 'P 2ac 2ab'
_space_group_name_H-M_alt 'P 21 21 21'
_atom_sites_solution_hydrogens mixed
_atom_sites_solution_primary direct
_cell_angle_alpha 90
_cell_angle_beta 90
_cell_angle_gamma 90
_cell_formula_units_Z 4
_cell_length_a 9.2618(2)
_cell_length_b 12.4066(2)
_cell_length_c 27.2256(5)
_cell_measurement_reflns_used 3807
_cell_measurement_temperature 173.20(10)
_cell_measurement_theta_max 69.8430
_cell_measurement_theta_min 8.5730
_cell_volume 3128.42(10)
_computing_cell_refinement 'CrysAlisPro 1.171.38.43f (Rigaku OD, 2015)'
_computing_data_collection 'CrysAlisPro 1.171.38.43f (Rigaku OD, 2015)'
_computing_data_reduction 'CrysAlisPro 1.171.38.43f (Rigaku OD, 2015)'
_computing_molecular_graphics 'Olex2(Dolomanov et al., 2009)'
_computing_publication_material 'Olex2 (Dolomanov et al., 2009)'
_computing_structure_refinement 'ShelXL(Sheldrick, 2015) '
_computing_structure_solution 'ShelXS (Sheldrick, 2008)'
_diffrn_ambient_environment N~2~
_diffrn_ambient_temperature 173.20(10)
_diffrn_detector 'CCD plate'
_diffrn_detector_area_resol_mean 16.0733
_diffrn_detector_type Eos
_diffrn_measured_fraction_theta_full 0.984
_diffrn_measured_fraction_theta_max 0.984
_diffrn_measurement_details
;
List of Runs (angles in degrees, time in seconds):

  # Type    Start    End  Width  t~exp~   \w     \q     \k     \f   Frames
--------------------------------------------------------------------------
  1  \w     -1.00  26.00   1.00    1.00    --    0.00  57.00 -90.00   27
  2  \w     44.00 120.00   1.00    1.00    --   54.00  57.00-150.00   76
  3  \w    153.00 178.00   1.00    5.00    --  108.00 111.00-120.00   25
  4  \w    101.00 174.00   1.00    5.00    --  108.00 111.00 -90.00   73
  5  \w    128.00 156.00   1.00    5.00    --  108.00 107.00 113.00   28
  6  \w     65.00 129.00   1.00    5.00    --  108.00 -38.00  90.00   64
  7  \w     52.00 178.00   1.00    5.00    --  108.00  12.00  60.00  126
  8  \w     47.00  80.00   1.00    5.00    --  108.00-111.00  60.00   33
  9  \w     16.00  62.00   1.00    1.00    --   54.00 -57.00  60.00   46
 10  \w    -18.00  75.00   1.00    1.00    --   54.00 -38.00 120.00   93
 11  \w    -37.00  29.00   1.00    1.00    --    0.00 -77.00  60.00   66
 12  \w    -70.00 -40.00   1.00    1.00    --    0.00 -77.00  60.00   30
 13  \w     33.00  79.00   1.00    1.00    --   54.00 -41.00-126.00   46
 14  \w     41.00  91.00   1.00    5.00    --  108.00 -77.00-150.00   50
;
_diffrn_measurement_device 'four-circle diffractometer'
_diffrn_measurement_device_type 'SuperNova, Dual, Cu at zero, Eos'
_diffrn_measurement_method '\w scans'
_diffrn_orient_matrix_type 'CrysAlisPro convention (1999,Acta A55,543-557)'
_diffrn_orient_matrix_UB_11 -0.1402479000
_diffrn_orient_matrix_UB_12 0.0408175000
_diffrn_orient_matrix_UB_13 -0.0240720000
_diffrn_orient_matrix_UB_21 0.0477549000
_diffrn_orient_matrix_UB_22 -0.0488837000
_diffrn_orient_matrix_UB_23 -0.0493960000
_diffrn_orient_matrix_UB_31 -0.0756542000
_diffrn_orient_matrix_UB_32 -0.1066013000
_diffrn_orient_matrix_UB_33 0.0134771000
_diffrn_radiation_monochromator mirror
_diffrn_radiation_probe x-ray
_diffrn_radiation_type CuK\a
_diffrn_radiation_wavelength 1.54184
_diffrn_reflns_av_R_equivalents 0.0407
_diffrn_reflns_av_unetI/netI 0.0629
_diffrn_reflns_Laue_measured_fraction_full 0.984
_diffrn_reflns_Laue_measured_fraction_max 0.984
_diffrn_reflns_limit_h_max 10
_diffrn_reflns_limit_h_min -11
_diffrn_reflns_limit_k_max 10
_diffrn_reflns_limit_k_min -14
_diffrn_reflns_limit_l_max 32
_diffrn_reflns_limit_l_min -24
_diffrn_reflns_number 9661
_diffrn_reflns_point_group_measured_fraction_full 0.949
_diffrn_reflns_point_group_measured_fraction_max 0.949
_diffrn_reflns_theta_full 66.594
_diffrn_reflns_theta_max 66.594
_diffrn_reflns_theta_min 3.916
_diffrn_source 'micro-focus sealed X-ray tube'
_diffrn_source_type 'SuperNova (Cu) X-ray Source'
_exptl_absorpt_coefficient_mu 1.307
_exptl_absorpt_correction_T_max 1.00000
_exptl_absorpt_correction_T_min 0.67674
_exptl_absorpt_correction_type multi-scan
_exptl_absorpt_process_details
;
CrysAlisPro 1.171.38.43f (Rigaku Oxford Diffraction, 2015)
Empirical absorption correction using spherical harmonics,
 implemented in SCALE3 ABSPACK scaling algorithm.
;
_exptl_crystal_colour 'clear light colourless'
_exptl_crystal_colour_lustre clear
_exptl_crystal_colour_modifier light
_exptl_crystal_colour_primary colourless
_exptl_crystal_density_diffrn 1.282
_exptl_crystal_description block
_exptl_crystal_F_000 1304
_exptl_crystal_size_max 0.18
_exptl_crystal_size_mid 0.15
_exptl_crystal_size_min 0.12
_refine_diff_density_max 0.514
_refine_diff_density_min -0.401
_refine_diff_density_rms 0.058
_refine_ls_abs_structure_details
;
 Flack x determined using 1773 quotients [(I+)-(I-)]/[(I+)+(I-)]
 (Parsons, Flack and Wagner, Acta Cryst. B69 (2013) 249-259).
;
_refine_ls_abs_structure_Flack -0.036(14)
_refine_ls_extinction_coef .
_refine_ls_extinction_method none
_refine_ls_goodness_of_fit_ref 1.040
_refine_ls_hydrogen_treatment mixed
_refine_ls_matrix_type full
_refine_ls_number_parameters 397
_refine_ls_number_reflns 5241
_refine_ls_number_restraints 2
_refine_ls_restrained_S_all 1.327
_refine_ls_R_factor_all 0.0580
_refine_ls_R_factor_gt 0.0517
_refine_ls_shift/su_max 0.000
_refine_ls_shift/su_mean 0.000
_refine_ls_structure_factor_coef Fsqd
_refine_ls_weighting_details 'w=1/[\s^2^(Fo^2^)+(0.0644P)^2^+1.3742P] where P=(Fo^2^+2Fc^2^)/3'
_refine_ls_weighting_scheme calc
_refine_ls_wR_factor_gt 0.1293
_refine_ls_wR_factor_ref 0.1355
_reflns_Friedel_coverage 0.697
_reflns_Friedel_fraction_full 0.903
_reflns_Friedel_fraction_max 0.903
_reflns_number_gt 4775
_reflns_number_total 5241
_reflns_threshold_expression 'I > 2\s(I)'
_cod_data_source_file suppl_j_ncrs-2021-0403_suppl.cif
_cod_data_source_block exp_yuanf_1031
_cod_original_cell_volume 3128.42(12)
_cod_database_code 8104978
_shelx_space_group_comment
;
The symmetry employed for this shelxl refinement is uniquely defined
by the following loop, which should always be used as a source of
symmetry information in preference to the above space-group names.
They are only intended as comments.
;
_shelx_estimated_absorpt_t_max 0.859
_shelx_estimated_absorpt_t_min 0.799
_reflns_odcompleteness_completeness 98.31
_reflns_odcompleteness_iscentric 1
_reflns_odcompleteness_theta 66.97
_olex2_refinement_description
;
1. Fixed Uiso
 At 1.2 times of:
  All C(H) groups, All C(H,H) groups
 At 1.5 times of:
  All C(H,H,H) groups, All O(H) groups, All O(H,H) groups
2. Restrained distances
 H6-H10
 2 with sigma of 0.01
 H10-H6
 2.5 with sigma of 0.01
3.a Free rotating group:
 O6(H6A,H6B)
3.b Ternary CH refined with riding coordinates:
 C5(H5A), C6(H6), C8(H8), C10(H10), C18(H18), C30(H30)
3.c Secondary CH2 refined with riding coordinates:
 C11(H11A,H11B), C13(H13A,H13B), C14(H14A,H14B), C16(H16A,H16B), C17(H17A,
 H17B), C22(H22A,H22B), C28(H28A,H28B), C29(H29A,H29B), C31(H31A,H31B),
 C32(H32A,H32B)
3.d Aromatic/amide H refined with riding coordinates:
 C2(H2A), C25(H25)
3.e Idealised Me refined as rotating group:
 C4(H4A,H4B,H4C), C12(H12A,H12B,H12C), C19(H19A,H19B,H19C), C20(H20A,H20B,
 H20C), C27(H27A,H27B,H27C)
3.f Idealised tetrahedral OH refined as rotating group:
 O2(H2), O5(H5)
;

loop_
_space_group_symop_operation_xyz
'x, y, z'
'-x+1/2, -y, z+1/2'
'x+1/2, -y+1/2, -z'
'-x, y+1/2, -z+1/2'

loop_
_atom_site_label
_atom_site_type_symbol
_atom_site_fract_x
_atom_site_fract_y
_atom_site_fract_z
_atom_site_U_iso_or_equiv
_atom_site_adp_type
_atom_site_occupancy
_atom_site_site_symmetry_order
_atom_site_calc_flag
_atom_site_refinement_flags_posn
_atom_site_refinement_flags_adp
_atom_site_refinement_flags_occupancy
_atom_site_disorder_assembly
_atom_site_disorder_group
S1 S -0.12855(13) -0.43111(8) -0.13950(3) 0.0269(2) Uani 1 1 d . . . . .
O1 O -0.9226(5) -0.0675(3) -0.19578(13) 0.0473(10) Uani 1 1 d . . . . .
O2 O -0.6185(4) -0.2359(3) -0.40201(10) 0.0302(7) Uani 1 1 d . . . . .
H2 H -0.700767 -0.230071 -0.412812 0.045 Uiso 1 1 calc GR . . . .
O3 O -0.3779(4) -0.2201(2) -0.20234(9) 0.0258(6) Uani 1 1 d . . . . .
O4 O -0.3271(4) -0.3949(3) -0.21774(12) 0.0403(9) Uani 1 1 d . . . . .
O5 O 0.0149(5) 0.1497(3) 0.00810(11) 0.0388(8) Uani 1 1 d . . . . .
H5 H 0.043678 0.169810 0.035059 0.058 Uiso 1 1 calc GR . . . .
N1 N 0.1182(5) -0.1675(3) -0.03142(13) 0.0329(9) Uani 1 1 d . . . . .
N2 N 0.0100(4) -0.2957(3) -0.08025(12) 0.0255(8) Uani 1 1 d . . . . .
N3 N 0.0126(5) -0.4842(3) -0.06024(13) 0.0300(8) Uani 1 1 d . . . . .
C1 C -0.2764(9) -0.3181(5) -0.3737(3) 0.065(2) Uani 1 1 d . . . . .
H1A H -0.256(9) -0.285(7) -0.401(3) 0.08(3) Uiso 1 1 d . . . . .
H1B H -0.225(7) -0.385(6) -0.373(2) 0.052(18) Uiso 1 1 d . . . . .
C2 C -0.3687(5) -0.2942(3) -0.34063(15) 0.0286(9) Uani 1 1 d . . . . .
H2A H -0.382369 -0.345965 -0.316370 0.034 Uiso 1 1 calc R . . . .
C3 C -0.4593(5) -0.1926(3) -0.33547(14) 0.0231(8) Uani 1 1 d . . . . .
C4 C -0.3986(5) -0.1031(3) -0.36821(14) 0.0281(9) Uani 1 1 d . . . . .
H4A H -0.396006 -0.127420 -0.401665 0.042 Uiso 1 1 calc GR . . . .
H4B H -0.302605 -0.085233 -0.357660 0.042 Uiso 1 1 calc GR . . . .
H4C H -0.459054 -0.040452 -0.365819 0.042 Uiso 1 1 calc GR . . . .
C5 C -0.6189(5) -0.2146(3) -0.35041(13) 0.0224(8) Uani 1 1 d . . . . .
H5A H -0.673578 -0.148010 -0.345063 0.027 Uiso 1 1 calc R . . . .
C6 C -0.6979(5) -0.3077(3) -0.32141(14) 0.0242(9) Uani 1 1 d . . . . .
H6 H -0.622497 -0.345356 -0.302918 0.029 Uiso 1 1 calc DR . . . .
C7 C -0.8043(5) -0.2602(3) -0.28204(15) 0.0245(9) Uani 1 1 d . . . . .
C8 C -0.7534(5) -0.1614(3) -0.25153(14) 0.0242(9) Uani 1 1 d . . . . .
H8 H -0.713034 -0.109552 -0.274977 0.029 Uiso 1 1 calc R . . . .
C9 C -0.6355(5) -0.1810(3) -0.21214(13) 0.0226(8) Uani 1 1 d . . . . .
C10 C -0.4917(5) -0.2186(3) -0.23766(13) 0.0223(8) Uani 1 1 d . . . . .
H10 H -0.506039 -0.292530 -0.249300 0.027 Uiso 1 1 calc DR . . . .
C11 C -0.4465(5) -0.1492(3) -0.28211(14) 0.0213(8) Uani 1 1 d . . . . .
H11A H -0.346340 -0.129169 -0.277127 0.026 Uiso 1 1 calc R . . . .
H11B H -0.502398 -0.083137 -0.280575 0.026 Uiso 1 1 calc R . . . .
C12 C -0.7659(6) -0.3903(4) -0.35360(16) 0.0364(11) Uani 1 1 d . . . . .
H12A H -0.812351 -0.443843 -0.333651 0.055 Uiso 1 1 calc GR . . . .
H12B H -0.693088 -0.423825 -0.373479 0.055 Uiso 1 1 calc GR . . . .
H12C H -0.836217 -0.356405 -0.374419 0.055 Uiso 1 1 calc GR . . . .
C13 C -0.9411(5) -0.2168(4) -0.30832(17) 0.0326(10) Uani 1 1 d . . . . .
H13A H -0.915097 -0.180107 -0.338515 0.039 Uiso 1 1 calc R . . . .
H13B H -1.006605 -0.275318 -0.316103 0.039 Uiso 1 1 calc R . . . .
C14 C -1.0110(5) -0.1385(4) -0.27232(18) 0.0389(11) Uani 1 1 d . . . . .
H14A H -1.040277 -0.073063 -0.289058 0.047 Uiso 1 1 calc R . . . .
H14B H -1.095403 -0.170935 -0.257265 0.047 Uiso 1 1 calc R . . . .
C15 C -0.8973(6) -0.1139(4) -0.23374(16) 0.0325(10) Uani 1 1 d . . . . .
C16 C -0.8516(5) -0.3471(4) -0.24431(15) 0.0288(9) Uani 1 1 d . . . . .
H16A H -0.941663 -0.324349 -0.229337 0.035 Uiso 1 1 calc R . . . .
H16B H -0.870175 -0.413855 -0.261740 0.035 Uiso 1 1 calc R . . . .
C17 C -0.7419(5) -0.3692(3) -0.20363(16) 0.0272(9) Uani 1 1 d . . . . .
H17A H -0.656507 -0.401842 -0.217878 0.033 Uiso 1 1 calc R . . . .
H17B H -0.782938 -0.420177 -0.180497 0.033 Uiso 1 1 calc R . . . .
C18 C -0.6982(5) -0.2665(3) -0.17607(15) 0.0271(9) Uani 1 1 d . . . . .
H18 H -0.787980 -0.235676 -0.163184 0.033 Uiso 1 1 calc R . . . .
C19 C -0.6053(6) -0.2946(4) -0.13087(15) 0.0332(10) Uani 1 1 d . . . . .
H19A H -0.524769 -0.338013 -0.140908 0.050 Uiso 1 1 calc GR . . . .
H19B H -0.662635 -0.333798 -0.107558 0.050 Uiso 1 1 calc GR . . . .
H19C H -0.570645 -0.229360 -0.115998 0.050 Uiso 1 1 calc GR . . . .
C20 C -0.6014(5) -0.0749(3) -0.18531(15) 0.0288(9) Uani 1 1 d . . . . .
H20A H -0.515813 -0.083831 -0.165835 0.043 Uiso 1 1 calc GR . . . .
H20B H -0.680883 -0.056064 -0.164375 0.043 Uiso 1 1 calc GR . . . .
H20C H -0.586233 -0.018702 -0.208972 0.043 Uiso 1 1 calc GR . . . .
C21 C -0.3053(5) -0.3114(3) -0.19607(14) 0.0252(9) Uani 1 1 d . . . . .
C22 C -0.1931(5) -0.2979(3) -0.15656(15) 0.0279(9) Uani 1 1 d . . . . .
H22A H -0.234786 -0.262103 -0.128238 0.034 Uiso 1 1 calc R . . . .
H22B H -0.113654 -0.254318 -0.168622 0.034 Uiso 1 1 calc R . . . .
C23 C -0.0217(5) -0.3981(3) -0.08732(14) 0.0232(8) Uani 1 1 d . . . . .
C24 C 0.0880(6) -0.4604(4) -0.01980(17) 0.0333(11) Uani 1 1 d . . . . .
C25 C 0.1277(6) -0.3573(4) -0.00738(15) 0.0324(10) Uani 1 1 d . . . . .
H25 H 0.179876 -0.343606 0.021132 0.039 Uiso 1 1 calc R . . . .
C26 C 0.0866(5) -0.2722(4) -0.03939(15) 0.0271(9) Uani 1 1 d . . . . .
C27 C 0.1285(8) -0.5551(4) 0.0121(2) 0.0506(15) Uani 1 1 d . . . . .
H27A H 0.042728 -0.593002 0.021774 0.076 Uiso 1 1 calc GR . . . .
H27B H 0.178093 -0.529761 0.040867 0.076 Uiso 1 1 calc GR . . . .
H27C H 0.190520 -0.602776 -0.005938 0.076 Uiso 1 1 calc GR . . . .
C28 C 0.1883(7) -0.1263(4) 0.01269(18) 0.0419(13) Uani 1 1 d . . . . .
H28A H 0.287636 -0.107604 0.005257 0.050 Uiso 1 1 calc R . . . .
H28B H 0.188982 -0.181752 0.037810 0.050 Uiso 1 1 calc R . . . .
C29 C 0.1094(6) -0.0276(4) 0.03170(16) 0.0364(11) Uani 1 1 d . . . . .
H29A H 0.160352 0.001030 0.059957 0.044 Uiso 1 1 calc R . . . .
H29B H 0.013152 -0.048068 0.042186 0.044 Uiso 1 1 calc R . . . .
C30 C 0.0987(6) 0.0592(4) -0.00782(15) 0.0304(10) Uani 1 1 d . . . . .
H30 H 0.195971 0.083615 -0.016566 0.036 Uiso 1 1 calc R . . . .
C31 C 0.0264(6) 0.0123(4) -0.05274(15) 0.0303(10) Uani 1 1 d . . . . .
H31A H 0.024181 0.066028 -0.078617 0.036 Uiso 1 1 calc R . . . .
H31B H -0.072394 -0.006902 -0.044833 0.036 Uiso 1 1 calc R . . . .
C32 C 0.1065(6) -0.0869(4) -0.07072(14) 0.0315(10) Uani 1 1 d . . . . .
H32A H 0.055511 -0.117761 -0.098472 0.038 Uiso 1 1 calc R . . . .
H32B H 0.202348 -0.066417 -0.081627 0.038 Uiso 1 1 calc R . . . .
O6 O -0.1157(5) -0.7014(3) -0.05776(15) 0.0516(10) Uani 1 1 d . . . . .
H6A H -0.064702 -0.645259 -0.061959 0.077 Uiso 1 1 d G . . . .
H6B H -0.082198 -0.737619 -0.033828 0.077 Uiso 1 1 d G . . . .

loop_
_atom_site_aniso_label
_atom_site_aniso_U_11
_atom_site_aniso_U_22
_atom_site_aniso_U_33
_atom_site_aniso_U_23
_atom_site_aniso_U_13
_atom_site_aniso_U_12
S1 0.0364(6) 0.0203(4) 0.0239(4) 0.0013(4) -0.0077(4) 0.0010(4)
O1 0.052(2) 0.054(2) 0.0364(17) 0.0010(17) 0.0081(16) 0.023(2)
O2 0.0392(18) 0.0313(15) 0.0200(12) -0.0004(12) -0.0026(13) -0.0024(15)
O3 0.0384(17) 0.0157(12) 0.0233(12) -0.0014(11) -0.0032(13) 0.0003(13)
O4 0.057(2) 0.0242(15) 0.0400(17) -0.0095(14) -0.0249(16) 0.0126(15)
O5 0.059(2) 0.0291(16) 0.0290(15) -0.0052(13) -0.0087(16) 0.0109(17)
N1 0.049(3) 0.0246(18) 0.0250(16) 0.0018(15) -0.0102(18) 0.0024(18)
N2 0.030(2) 0.0254(18) 0.0215(15) 0.0037(14) 0.0003(15) 0.0036(15)
N3 0.039(2) 0.0213(17) 0.0293(17) 0.0038(15) -0.0033(17) -0.0004(16)
C1 0.094(6) 0.036(3) 0.064(4) 0.013(3) 0.040(4) 0.023(3)
C2 0.037(2) 0.0214(19) 0.0275(18) -0.0011(16) 0.004(2) -0.002(2)
C3 0.030(2) 0.0178(18) 0.0210(17) 0.0009(15) 0.0016(16) -0.0022(17)
C4 0.039(3) 0.0213(19) 0.0244(18) 0.0042(16) 0.0005(18) -0.0066(18)
C5 0.031(2) 0.0179(17) 0.0182(16) 0.0008(14) -0.0022(16) -0.0026(17)
C6 0.031(2) 0.0179(18) 0.0235(18) 0.0008(16) -0.0022(17) 0.0000(17)
C7 0.030(2) 0.0195(18) 0.0245(18) 0.0034(16) -0.0004(17) -0.0051(17)
C8 0.031(2) 0.0180(18) 0.0240(18) 0.0046(16) 0.0051(18) 0.0032(17)
C9 0.033(2) 0.0142(17) 0.0207(16) 0.0011(14) -0.0002(18) 0.0020(17)
C10 0.031(2) 0.0116(16) 0.0239(18) -0.0013(15) -0.0008(17) -0.0001(16)
C11 0.024(2) 0.0165(17) 0.0231(18) 0.0010(15) -0.0031(16) -0.0022(16)
C12 0.055(3) 0.026(2) 0.029(2) -0.0014(18) -0.006(2) -0.010(2)
C13 0.029(2) 0.033(2) 0.035(2) 0.006(2) -0.0051(19) 0.001(2)
C14 0.029(3) 0.047(3) 0.040(2) 0.012(2) 0.007(2) 0.011(2)
C15 0.038(3) 0.028(2) 0.031(2) 0.0107(18) 0.011(2) 0.012(2)
C16 0.029(2) 0.024(2) 0.033(2) 0.0038(18) 0.0050(19) -0.0072(18)
C17 0.034(2) 0.0168(18) 0.0303(19) 0.0072(17) 0.0056(19) -0.0007(17)
C18 0.036(2) 0.0212(19) 0.0239(18) 0.0045(17) 0.0035(18) 0.0032(18)
C19 0.042(3) 0.030(2) 0.0273(19) 0.0053(17) 0.0025(19) 0.003(2)
C20 0.044(3) 0.0173(18) 0.0249(17) -0.0059(16) -0.0022(18) 0.0025(19)
C21 0.036(2) 0.0167(19) 0.0227(18) 0.0000(16) 0.0006(17) 0.0011(17)
C22 0.038(2) 0.0219(19) 0.0239(18) 0.0031(16) -0.0048(18) 0.0009(18)
C23 0.024(2) 0.026(2) 0.0197(16) -0.0019(15) -0.0039(15) 0.0023(17)
C24 0.037(3) 0.030(2) 0.032(2) 0.0111(19) -0.011(2) 0.001(2)
C25 0.036(3) 0.035(2) 0.0262(19) 0.0052(18) -0.014(2) 0.003(2)
C26 0.031(2) 0.026(2) 0.0245(18) 0.0022(17) -0.0031(17) 0.0049(18)
C27 0.069(4) 0.034(3) 0.049(3) 0.018(2) -0.031(3) -0.007(3)
C28 0.060(4) 0.030(2) 0.036(2) -0.003(2) -0.021(2) 0.005(2)
C29 0.053(3) 0.031(2) 0.0252(19) -0.0014(18) -0.013(2) 0.002(2)
C30 0.039(3) 0.024(2) 0.0273(19) -0.0001(17) -0.0013(18) 0.000(2)
C31 0.040(3) 0.026(2) 0.0248(19) 0.0058(17) -0.0012(19) 0.0012(19)
C32 0.045(3) 0.027(2) 0.0226(18) 0.0012(16) 0.0006(18) -0.001(2)
O6 0.063(3) 0.0342(19) 0.058(2) 0.0077(17) -0.033(2) -0.0075(19)

loop_
_atom_type_symbol
_atom_type_description
_atom_type_scat_dispersion_real
_atom_type_scat_dispersion_imag
_atom_type_scat_source
C C 0.0181 0.0091 'International Tables Vol C Tables 4.2.6.8 and 6.1.1.4'
H H 0.0000 0.0000 'International Tables Vol C Tables 4.2.6.8 and 6.1.1.4'
N N 0.0311 0.0180 'International Tables Vol C Tables 4.2.6.8 and 6.1.1.4'
O O 0.0492 0.0322 'International Tables Vol C Tables 4.2.6.8 and 6.1.1.4'
S S 0.3331 0.5567 'International Tables Vol C Tables 4.2.6.8 and 6.1.1.4'

loop_
_geom_angle_atom_site_label_1
_geom_angle_atom_site_label_2
_geom_angle_atom_site_label_3
_geom_angle
_geom_angle_site_symmetry_1
_geom_angle_site_symmetry_3
C23 S1 C22 100.21(19) . .
C5 O2 H2 109.5 . .
C21 O3 C10 118.2(3) . .
C30 O5 H5 109.5 . .
C26 N1 C28 124.5(4) . .
C26 N1 C32 121.5(4) . .
C28 N1 C32 113.2(4) . .
C23 N2 C26 116.5(4) . .
C24 N3 C23 113.6(4) . .
H1A C1 H1B 109(6) . .
C2 C1 H1A 130(6) . .
C2 C1 H1B 121(4) . .
C1 C2 H2A 115.6 . .
C1 C2 C3 128.9(5) . .
C3 C2 H2A 115.6 . .
C2 C3 C4 110.2(4) . .
C2 C3 C5 110.7(3) . .
C2 C3 C11 109.4(3) . .
C4 C3 C5 108.9(3) . .
C4 C3 C11 105.4(3) . .
C11 C3 C5 112.2(3) . .
C3 C4 H4A 109.5 . .
C3 C4 H4B 109.5 . .
C3 C4 H4C 109.5 . .
H4A C4 H4B 109.5 . .
H4A C4 H4C 109.5 . .
H4B C4 H4C 109.5 . .
O2 C5 C3 106.6(3) . .
O2 C5 H5A 107.6 . .
O2 C5 C6 111.0(3) . .
C3 C5 H5A 107.6 . .
C3 C5 C6 116.0(3) . .
C6 C5 H5A 107.6 . .
C5 C6 H6 106.0 . .
C7 C6 C5 111.0(3) . .
C7 C6 H6 106.0 . .
C12 C6 C5 113.9(3) . .
C12 C6 H6 106.0 . .
C12 C6 C7 113.2(4) . .
C8 C7 C6 118.0(4) . .
C13 C7 C6 109.1(3) . .
C13 C7 C8 102.7(3) . .
C13 C7 C16 108.4(4) . .
C16 C7 C6 111.6(3) . .
C16 C7 C8 106.2(3) . .
C7 C8 H8 106.6 . .
C9 C8 C7 117.3(3) . .
C9 C8 H8 106.6 . .
C15 C8 C7 102.0(4) . .
C15 C8 H8 106.6 . .
C15 C8 C9 117.0(3) . .
C8 C9 C10 109.7(3) . .
C8 C9 C18 106.3(4) . .
C18 C9 C10 113.1(3) . .
C20 C9 C8 109.8(3) . .
C20 C9 C10 106.8(4) . .
C20 C9 C18 111.1(3) . .
O3 C10 C9 109.4(3) . .
O3 C10 H10 107.8 . .
O3 C10 C11 109.6(3) . .
C9 C10 H10 107.8 . .
C11 C10 C9 114.3(3) . .
C11 C10 H10 107.8 . .
C3 C11 H11A 107.0 . .
C3 C11 H11B 107.0 . .
C10 C11 C3 121.3(3) . .
C10 C11 H11A 107.0 . .
C10 C11 H11B 107.0 . .
H11A C11 H11B 106.7 . .
C6 C12 H12A 109.5 . .
C6 C12 H12B 109.5 . .
C6 C12 H12C 109.5 . .
H12A C12 H12B 109.5 . .
H12A C12 H12C 109.5 . .
H12B C12 H12C 109.5 . .
C7 C13 H13A 110.6 . .
C7 C13 H13B 110.6 . .
H13A C13 H13B 108.7 . .
C14 C13 C7 105.8(4) . .
C14 C13 H13A 110.6 . .
C14 C13 H13B 110.6 . .
C13 C14 H14A 110.5 . .
C13 C14 H14B 110.5 . .
H14A C14 H14B 108.7 . .
C15 C14 C13 106.2(4) . .
C15 C14 H14A 110.5 . .
C15 C14 H14B 110.5 . .
O1 C15 C8 128.5(5) . .
O1 C15 C14 123.6(5) . .
C14 C15 C8 107.8(4) . .
C7 C16 H16A 108.6 . .
C7 C16 H16B 108.6 . .
H16A C16 H16B 107.6 . .
C17 C16 C7 114.6(4) . .
C17 C16 H16A 108.6 . .
C17 C16 H16B 108.6 . .
C16 C17 H17A 109.1 . .
C16 C17 H17B 109.1 . .
C16 C17 C18 112.4(3) . .
H17A C17 H17B 107.9 . .
C18 C17 H17A 109.1 . .
C18 C17 H17B 109.1 . .
C9 C18 H18 106.0 . .
C17 C18 C9 110.8(3) . .
C17 C18 H18 106.0 . .
C17 C18 C19 110.5(3) . .
C19 C18 C9 116.6(4) . .
C19 C18 H18 106.0 . .
C18 C19 H19A 109.5 . .
C18 C19 H19B 109.5 . .
C18 C19 H19C 109.5 . .
H19A C19 H19B 109.5 . .
H19A C19 H19C 109.5 . .
H19B C19 H19C 109.5 . .
C9 C20 H20A 109.5 . .
C9 C20 H20B 109.5 . .
C9 C20 H20C 109.5 . .
H20A C20 H20B 109.5 . .
H20A C20 H20C 109.5 . .
H20B C20 H20C 109.5 . .
O3 C21 C22 110.3(3) . .
O4 C21 O3 125.7(4) . .
O4 C21 C22 124.0(4) . .
S1 C22 H22A 110.1 . .
S1 C22 H22B 110.1 . .
C21 C22 S1 108.0(3) . .
C21 C22 H22A 110.1 . .
C21 C22 H22B 110.1 . .
H22A C22 H22B 108.4 . .
N2 C23 S1 117.6(3) . .
N2 C23 N3 129.6(4) . .
N3 C23 S1 112.9(3) . .
N3 C24 C25 123.3(4) . .
N3 C24 C27 115.6(4) . .
C25 C24 C27 121.1(4) . .
C24 C25 H25 121.0 . .
C24 C25 C26 118.0(4) . .
C26 C25 H25 121.0 . .
N1 C26 N2 117.0(4) . .
N1 C26 C25 124.0(4) . .
N2 C26 C25 119.0(4) . .
C24 C27 H27A 109.5 . .
C24 C27 H27B 109.5 . .
C24 C27 H27C 109.5 . .
H27A C27 H27B 109.5 . .
H27A C27 H27C 109.5 . .
H27B C27 H27C 109.5 . .
N1 C28 H28A 109.6 . .
N1 C28 H28B 109.6 . .
N1 C28 C29 110.5(4) . .
H28A C28 H28B 108.1 . .
C29 C28 H28A 109.6 . .
C29 C28 H28B 109.6 . .
C28 C29 H29A 109.4 . .
C28 C29 H29B 109.4 . .
C28 C29 C30 111.1(4) . .
H29A C29 H29B 108.0 . .
C30 C29 H29A 109.4 . .
C30 C29 H29B 109.4 . .
O5 C30 C29 112.1(4) . .
O5 C30 H30 109.2 . .
O5 C30 C31 107.9(4) . .
C29 C30 H30 109.2 . .
C31 C30 C29 109.1(4) . .
C31 C30 H30 109.2 . .
C30 C31 H31A 109.5 . .
C30 C31 H31B 109.5 . .
C30 C31 C32 110.9(4) . .
H31A C31 H31B 108.0 . .
C32 C31 H31A 109.5 . .
C32 C31 H31B 109.5 . .
N1 C32 C31 110.7(3) . .
N1 C32 H32A 109.5 . .
N1 C32 H32B 109.5 . .
C31 C32 H32A 109.5 . .
C31 C32 H32B 109.5 . .
H32A C32 H32B 108.1 . .
H6A O6 H6B 109.5 . .

loop_
_geom_bond_atom_site_label_1
_geom_bond_atom_site_label_2
_geom_bond_distance
_geom_bond_site_symmetry_2
S1 C22 1.818(4) .
S1 C23 1.779(4) .
O1 C15 1.206(6) .
O2 H2 0.8200 .
O2 C5 1.430(4) .
O3 C10 1.427(5) .
O3 C21 1.328(5) .
O4 C21 1.209(5) .
O5 H5 0.8200 .
O5 C30 1.432(6) .
N1 C26 1.348(6) .
N1 C28 1.458(6) .
N1 C32 1.469(5) .
N2 C23 1.318(6) .
N2 C26 1.351(6) .
N3 C23 1.337(6) .
N3 C24 1.337(6) .
C1 H1A 0.87(8) .
C1 H1B 0.96(7) .
C1 C2 1.276(8) .
C2 H2A 0.9300 .
C2 C3 1.521(6) .
C3 C4 1.531(5) .
C3 C5 1.558(6) .
C3 C11 1.554(5) .
C4 H4A 0.9600 .
C4 H4B 0.9600 .
C4 H4C 0.9600 .
C5 H5A 0.9800 .
C5 C6 1.578(5) .
C6 H6 0.9800 .
C6 C7 1.570(6) .
C6 C12 1.488(6) .
C7 C8 1.555(6) .
C7 C13 1.551(6) .
C7 C16 1.552(5) .
C8 H8 0.9800 .
C8 C9 1.550(6) .
C8 C15 1.535(6) .
C9 C10 1.572(6) .
C9 C18 1.558(5) .
C9 C20 1.538(5) .
C10 H10 0.9800 .
C10 C11 1.543(5) .
C11 H11A 0.9700 .
C11 H11B 0.9700 .
C12 H12A 0.9600 .
C12 H12B 0.9600 .
C12 H12C 0.9600 .
C13 H13A 0.9700 .
C13 H13B 0.9700 .
C13 C14 1.524(7) .
C14 H14A 0.9700 .
C14 H14B 0.9700 .
C14 C15 1.519(7) .
C16 H16A 0.9700 .
C16 H16B 0.9700 .
C16 C17 1.528(6) .
C17 H17A 0.9700 .
C17 H17B 0.9700 .
C17 C18 1.532(6) .
C18 H18 0.9800 .
C18 C19 1.541(6) .
C19 H19A 0.9600 .
C19 H19B 0.9600 .
C19 H19C 0.9600 .
C20 H20A 0.9600 .
C20 H20B 0.9600 .
C20 H20C 0.9600 .
C21 C22 1.505(6) .
C22 H22A 0.9700 .
C22 H22B 0.9700 .
C24 C25 1.373(7) .
C24 C27 1.509(6) .
C25 H25 0.9300 .
C25 C26 1.421(6) .
C27 H27A 0.9600 .
C27 H27B 0.9600 .
C27 H27C 0.9600 .
C28 H28A 0.9700 .
C28 H28B 0.9700 .
C28 C29 1.517(7) .
C29 H29A 0.9700 .
C29 H29B 0.9700 .
C29 C30 1.526(6) .
C30 H30 0.9800 .
C30 C31 1.510(6) .
C31 H31A 0.9700 .
C31 H31B 0.9700 .
C31 C32 1.518(6) .
C32 H32A 0.9700 .
C32 H32B 0.9700 .
O6 H6A 0.8497 .
O6 H6B 0.8501 .

loop_
_geom_torsion_atom_site_label_1
_geom_torsion_atom_site_label_2
_geom_torsion_atom_site_label_3
_geom_torsion_atom_site_label_4
_geom_torsion
_geom_torsion_site_symmetry_1
_geom_torsion_site_symmetry_2
_geom_torsion_site_symmetry_3
_geom_torsion_site_symmetry_4
O2 C5 C6 C7 -134.7(4) . . . .
O2 C5 C6 C12 -5.5(5) . . . .
O3 C10 C11 C3 129.1(4) . . . .
O3 C21 C22 S1 166.5(3) . . . .
O4 C21 C22 S1 -11.8(6) . . . .
O5 C30 C31 C32 -177.9(4) . . . .
N1 C28 C29 C30 -56.0(6) . . . .
N3 C24 C25 C26 -0.2(8) . . . .
C1 C2 C3 C4 -15.6(8) . . . .
C1 C2 C3 C5 105.0(7) . . . .
C1 C2 C3 C11 -130.9(7) . . . .
C2 C3 C5 O2 -67.2(4) . . . .
C2 C3 C5 C6 56.9(4) . . . .
C2 C3 C11 C10 -59.2(5) . . . .
C3 C5 C6 C7 103.4(4) . . . .
C3 C5 C6 C12 -127.4(4) . . . .
C4 C3 C5 O2 54.1(4) . . . .
C4 C3 C5 C6 178.2(3) . . . .
C4 C3 C11 C10 -177.6(4) . . . .
C5 C3 C11 C10 64.0(5) . . . .
C5 C6 C7 C8 -41.3(5) . . . .
C5 C6 C7 C13 75.3(4) . . . .
C5 C6 C7 C16 -164.9(3) . . . .
C6 C7 C8 C9 -71.8(5) . . . .
C6 C7 C8 C15 159.0(3) . . . .
C6 C7 C13 C14 -160.2(4) . . . .
C6 C7 C16 C17 80.2(4) . . . .
C7 C8 C9 C10 63.9(4) . . . .
C7 C8 C9 C18 -58.8(4) . . . .
C7 C8 C9 C20 -179.0(4) . . . .
C7 C8 C15 O1 147.5(5) . . . .
C7 C8 C15 C14 -30.5(4) . . . .
C7 C13 C14 C15 15.5(5) . . . .
C7 C16 C17 C18 54.6(5) . . . .
C8 C7 C13 C14 -34.1(4) . . . .
C8 C7 C16 C17 -49.7(5) . . . .
C8 C9 C10 O3 170.9(3) . . . .
C8 C9 C10 C11 47.6(4) . . . .
C8 C9 C18 C17 56.6(4) . . . .
C8 C9 C18 C19 -175.7(3) . . . .
C9 C8 C15 O1 18.1(7) . . . .
C9 C8 C15 C14 -159.9(4) . . . .
C9 C10 C11 C3 -107.8(4) . . . .
C10 O3 C21 O4 -0.2(7) . . . .
C10 O3 C21 C22 -178.5(3) . . . .
C10 C9 C18 C17 -63.9(5) . . . .
C10 C9 C18 C19 63.8(5) . . . .
C11 C3 C5 O2 170.3(3) . . . .
C11 C3 C5 C6 -65.6(4) . . . .
C12 C6 C7 C8 -170.9(4) . . . .
C12 C6 C7 C13 -54.3(5) . . . .
C12 C6 C7 C16 65.6(5) . . . .
C13 C7 C8 C9 168.1(3) . . . .
C13 C7 C8 C15 38.9(4) . . . .
C13 C7 C16 C17 -159.5(4) . . . .
C13 C14 C15 O1 -168.5(5) . . . .
C13 C14 C15 C8 9.6(5) . . . .
C15 C8 C9 C10 -174.4(3) . . . .
C15 C8 C9 C18 63.0(4) . . . .
C15 C8 C9 C20 -57.3(5) . . . .
C16 C7 C8 C9 54.4(5) . . . .
C16 C7 C8 C15 -74.8(4) . . . .
C16 C7 C13 C14 78.0(5) . . . .
C16 C17 C18 C9 -57.3(5) . . . .
C16 C17 C18 C19 171.8(4) . . . .
C18 C9 C10 O3 -70.6(4) . . . .
C18 C9 C10 C11 166.1(3) . . . .
C20 C9 C10 O3 52.0(4) . . . .
C20 C9 C10 C11 -71.3(4) . . . .
C20 C9 C18 C17 176.0(4) . . . .
C20 C9 C18 C19 -56.4(5) . . . .
C21 O3 C10 C9 124.2(4) . . . .
C21 O3 C10 C11 -109.8(4) . . . .
C22 S1 C23 N2 -13.7(4) . . . .
C22 S1 C23 N3 165.3(3) . . . .
C23 S1 C22 C21 -171.4(3) . . . .
C23 N2 C26 N1 -179.2(4) . . . .
C23 N2 C26 C25 0.2(6) . . . .
C23 N3 C24 C25 -0.5(7) . . . .
C23 N3 C24 C27 179.6(5) . . . .
C24 N3 C23 S1 -177.5(3) . . . .
C24 N3 C23 N2 1.4(7) . . . .
C24 C25 C26 N1 179.8(5) . . . .
C24 C25 C26 N2 0.4(7) . . . .
C26 N1 C28 C29 -133.3(5) . . . .
C26 N1 C32 C31 132.8(5) . . . .
C26 N2 C23 S1 177.6(3) . . . .
C26 N2 C23 N3 -1.2(7) . . . .
C27 C24 C25 C26 179.6(5) . . . .
C28 N1 C26 N2 174.3(5) . . . .
C28 N1 C26 C25 -5.0(8) . . . .
C28 N1 C32 C31 -56.8(6) . . . .
C28 C29 C30 O5 175.5(4) . . . .
C28 C29 C30 C31 56.1(6) . . . .
C29 C30 C31 C32 -56.0(5) . . . .
C30 C31 C32 N1 56.2(5) . . . .
C32 N1 C26 N2 -16.4(7) . . . .
C32 N1 C26 C25 164.3(5) . . . .
C32 N1 C28 C29 56.6(6) . . . .
